data_1513666
loop_
_publ_author_name
'Wu, Bin'
'Gallucci, Judith C.'
'Parquette, Jon R.'
'RajanBabu, T. V.'

_publ_section_title
;
 Bimetallic catalysis in the highly enantioselective ring--opening
 reactions of aziridines
;
_journal_issue 3
_journal_name_full 'Chemical Science'
_journal_page_first 1102
_journal_paper_doi 10.1039/c3sc52929k
_journal_volume 5
_journal_year 2014
_chemical_absolute_configuration syn
_chemical_compound_source 'synthesis as described'
_chemical_formula_moiety 'C21 H17 N5 O3'
_chemical_formula_sum 'C21 H17 N5 O3'
_chemical_formula_weight 387.4
_chemical_name_common 'RajanBabu 1696'
_chemical_name_systematic
;
 ?
;
_space_group_crystal_system orthorhombic
_space_group_IT_number 19
_space_group_name_Hall 'P 2ac 2ab'
_space_group_name_H-M_alt 'P 21 21 21'
_symmetry_space_group_name_Hall 'P 2ac 2ab'
_symmetry_space_group_name_H-M 'P 21 21 21'
_atom_sites_solution_hydrogens geom
_atom_sites_solution_primary direct
_atom_sites_solution_secondary difmap
_audit_conform_dict_location ftp://ftp.iucr.org/pub/cif_core.dic
_audit_conform_dict_name cif_core.dic
_audit_conform_dict_version 2.4
_audit_creation_date 2013-08-02T16:24:17-00:00
_audit_creation_method 'WinGX routine CIF_UPDATE'
_cell_angle_alpha 90
_cell_angle_beta 90
_cell_angle_gamma 90
_cell_formula_units_Z 4
_cell_length_a 5.1209(1)
_cell_length_b 13.4823(2)
_cell_length_c 26.8004(5)
_cell_measurement_reflns_used 1950
_cell_measurement_temperature 150(2)
_cell_measurement_theta_max 25.028
_cell_measurement_theta_min 2.037
_cell_measurement_wavelength 0.71073
_cell_volume 1850.34(6)
_computing_cell_refinement 'HKL Scalepack (Otwinowski & Minor 1997)'
_computing_data_collection 'Collect (Nonius BV, 1997-2000)'
_computing_data_reduction 'HKL Denzo and Scalepack (Otwinowski & Minor 1997)'
_computing_molecular_graphics 'Ortep-3 for Windows (Farrugia, 1997)'
_computing_publication_material 'WinGX publication routines (Farrugia, 1999)'
_computing_structure_refinement 'SHELXL-97 (Sheldrick, 1997)'
_computing_structure_solution 'SHELXS-97 (Sheldrick, 1997)'
_diffrn_ambient_temperature 150(2)
_diffrn_detector 'CCD plate'
_diffrn_detector_area_resol_mean 9
_diffrn_measured_fraction_theta_full 0.998
_diffrn_measured_fraction_theta_max 0.998
_diffrn_measurement_device '95mm CCD camera on \k-goniostat'
_diffrn_measurement_device_type 'Nonius KappaCCD'
_diffrn_measurement_method 'phi and omega scans'
_diffrn_orient_matrix_type 'by Nonius Collect from scalepack cell'
_diffrn_orient_matrix_UB_11 0.12723
_diffrn_orient_matrix_UB_12 -0.146274
_diffrn_orient_matrix_UB_13 -0.234536E-1
_diffrn_orient_matrix_UB_21 -0.19904E-2
_diffrn_orient_matrix_UB_22 0.100474E-1
_diffrn_orient_matrix_UB_23 -0.734607E-1
_diffrn_orient_matrix_UB_31 0.282886E-1
_diffrn_orient_matrix_UB_32 0.241979E-1
_diffrn_orient_matrix_UB_33 0.25431E-2
_diffrn_radiation_monochromator graphite
_diffrn_radiation_probe x-ray
_diffrn_radiation_type MoK\a
_diffrn_radiation_wavelength 0.71073
_diffrn_reflns_av_R_equivalents 0.058
_diffrn_reflns_limit_h_max 6
_diffrn_reflns_limit_h_min -6
_diffrn_reflns_limit_k_max 16
_diffrn_reflns_limit_k_min -15
_diffrn_reflns_limit_l_max 31
_diffrn_reflns_limit_l_min -31
_diffrn_reflns_number 21672
_diffrn_reflns_theta_full 25.01
_diffrn_reflns_theta_max 25.01
_diffrn_reflns_theta_min 2.74
_diffrn_source 'Enraf Nonius FR590'
_exptl_absorpt_coefficient_mu 0.097
_exptl_absorpt_correction_T_max 0.996
_exptl_absorpt_correction_T_min 0.902
_exptl_absorpt_correction_type multi-scan
_exptl_absorpt_process_details 'HKL Scalepack (Otwinowski & Minor, 1997)'
_exptl_crystal_colour colorless
_exptl_crystal_density_diffrn 1.391
_exptl_crystal_density_method 'not measured'
_exptl_crystal_description 'very thin rod'
_exptl_crystal_F_000 808
_exptl_crystal_size_max 0.38
_exptl_crystal_size_mid 0.10
_exptl_crystal_size_min 0.04
_refine_diff_density_max 0.175
_refine_diff_density_min -0.205
_refine_diff_density_rms 0.036
_refine_ls_extinction_method none
_refine_ls_goodness_of_fit_ref 1.044
_refine_ls_hydrogen_treatment mixed
_refine_ls_matrix_type full
_refine_ls_number_parameters 266
_refine_ls_number_reflns 3249
_refine_ls_number_restraints 0
_refine_ls_restrained_S_all 1.044
_refine_ls_R_factor_all 0.0597
_refine_ls_R_factor_gt 0.0373
_refine_ls_shift/su_max 0
_refine_ls_shift/su_mean 0
_refine_ls_structure_factor_coef Fsqd
_refine_ls_weighting_details 'w=1/[\s^2^(Fo^2^)+(0.0327P)^2^+0.0133P] where P=(Fo^2^+2Fc^2^)/3'
_refine_ls_weighting_scheme calc
_refine_ls_wR_factor_gt 0.065
_refine_ls_wR_factor_ref 0.0712
_reflns_number_gt 2588
_reflns_number_total 3249
_reflns_threshold_expression >2sigma(I)
_cod_data_source_file c3sc52929k.txt
_cod_data_source_block RajanBabu1696
_cod_database_code 1513666

loop_
_symmetry_equiv_pos_as_xyz
'x, y, z'
'-x+1/2, -y, z+1/2'
'x+1/2, -y+1/2, -z'
'-x, y+1/2, -z+1/2'

loop_
_atom_site_label
_atom_site_type_symbol
_atom_site_fract_x
_atom_site_fract_y
_atom_site_fract_z
_atom_site_U_iso_or_equiv
_atom_site_adp_type
_atom_site_occupancy
_atom_site_symmetry_multiplicity
_atom_site_calc_flag
_atom_site_refinement_flags
C1 C 0.1697(4) 0.73912(13) 0.18731(6) 0.0219(4) Uani 1 1 d .
H1 H 0.3537 0.7569 0.1785 0.026 Uiso 1 1 calc R
C2 C -0.0081(4) 0.82389(12) 0.16811(6) 0.0242(4) Uani 1 1 d .
H2 H -0.1945 0.8019 0.1692 0.029 Uiso 1 1 calc R
C3 C 0.0642(4) 0.85109(14) 0.11498(7) 0.0246(5) Uani 1 1 d .
C4 C 0.2815(4) 0.90915(14) 0.10540(8) 0.0332(5) Uani 1 1 d .
H4 H 0.3831 0.9335 0.1324 0.04 Uiso 1 1 calc R
C5 C 0.3527(4) 0.93215(15) 0.05680(8) 0.0404(6) Uani 1 1 d .
H5 H 0.5025 0.9719 0.0507 0.048 Uiso 1 1 calc R
C6 C 0.2064(4) 0.89737(16) 0.01744(8) 0.0403(6) Uani 1 1 d .
H6 H 0.2546 0.9134 -0.0158 0.048 Uiso 1 1 calc R
C7 C -0.0088(4) 0.83954(15) 0.02630(7) 0.0404(6) Uani 1 1 d .
H7 H -0.1101 0.8155 -0.0008 0.048 Uiso 1 1 calc R
C8 C -0.0789(4) 0.81602(15) 0.07495(7) 0.0330(5) Uani 1 1 d .
H8 H -0.2272 0.7753 0.0808 0.04 Uiso 1 1 calc R
C9 C 0.1065(4) 0.64183(13) 0.16119(6) 0.0230(4) Uani 1 1 d .
C10 C 0.2538(4) 0.61071(15) 0.12072(7) 0.0329(5) Uani 1 1 d .
H10 H 0.3961 0.65 0.1095 0.039 Uiso 1 1 calc R
C11 C 0.1949(5) 0.52249(15) 0.09646(8) 0.0410(6) Uani 1 1 d .
H11 H 0.2966 0.502 0.0687 0.049 Uiso 1 1 calc R
C12 C -0.0097(4) 0.46473(15) 0.11242(7) 0.0393(6) Uani 1 1 d .
H12 H -0.05 0.4044 0.0958 0.047 Uiso 1 1 calc R
C13 C -0.1556(4) 0.49490(15) 0.15268(8) 0.0390(6) Uani 1 1 d .
H13 H -0.2959 0.4548 0.1641 0.047 Uiso 1 1 calc R
C14 C -0.1003(4) 0.58293(14) 0.17664(7) 0.0335(5) Uani 1 1 d .
H14 H -0.2049 0.6035 0.204 0.04 Uiso 1 1 calc R
C15 C 0.3684(4) 0.72914(13) 0.27006(6) 0.0209(4) Uani 1 1 d .
C16 C 0.3290(4) 0.71259(12) 0.32460(6) 0.0209(4) Uani 1 1 d .
C17 C 0.1311(4) 0.65211(13) 0.34304(6) 0.0263(5) Uani 1 1 d .
H17 H 0.0073 0.624 0.3207 0.032 Uiso 1 1 calc R
C18 C 0.1133(4) 0.63254(13) 0.39359(7) 0.0277(5) Uani 1 1 d .
H18 H -0.0206 0.5909 0.4064 0.033 Uiso 1 1 calc R
C19 C 0.2951(4) 0.67502(14) 0.42494(6) 0.0235(4) Uani 1 1 d .
C20 C 0.4917(4) 0.73635(13) 0.40832(6) 0.0264(5) Uani 1 1 d .
H20 H 0.6121 0.7654 0.431 0.032 Uiso 1 1 calc R
C21 C 0.5084(4) 0.75445(13) 0.35759(6) 0.0252(4) Uani 1 1 d .
H21 H 0.6436 0.7958 0.3451 0.03 Uiso 1 1 calc R
N1 N 0.0265(3) 0.91234(12) 0.20087(6) 0.0336(4) Uani 1 1 d .
N2 N -0.1721(4) 0.93971(13) 0.22299(6) 0.0391(5) Uani 1 1 d .
N3 N -0.3386(5) 0.97430(16) 0.24475(8) 0.0700(7) Uani 1 1 d .
N4 N 0.1565(3) 0.72997(12) 0.24133(6) 0.0244(4) Uani 1 1 d .
H1N4 H 0.018(4) 0.7281(13) 0.2536(6) 0.019(6) Uiso 1 1 d .
N5 N 0.2802(4) 0.65126(12) 0.47864(6) 0.0309(4) Uani 1 1 d .
O1 O 0.5919(2) 0.74071(10) 0.25332(4) 0.0283(3) Uani 1 1 d .
O2 O 0.4591(3) 0.67886(10) 0.50579(5) 0.0395(4) Uani 1 1 d .
O3 O 0.0897(3) 0.60441(10) 0.49343(5) 0.0430(4) Uani 1 1 d .

loop_
_atom_site_aniso_label
_atom_site_aniso_U_11
_atom_site_aniso_U_22
_atom_site_aniso_U_33
_atom_site_aniso_U_23
_atom_site_aniso_U_13
_atom_site_aniso_U_12
C1 0.0164(10) 0.0300(11) 0.0193(10) 0.0001(8) 0.0011(8) -0.0008(10)
C2 0.0194(10) 0.0248(10) 0.0283(10) -0.0030(9) -0.0004(9) -0.0043(9)
C3 0.0195(11) 0.0227(10) 0.0315(11) 0.0042(9) 0.0033(9) 0.0048(9)
C4 0.0303(12) 0.0287(12) 0.0406(13) 0.0057(10) 0.0013(11) 0.0009(10)
C5 0.0335(13) 0.0309(13) 0.0567(15) 0.0119(11) 0.0126(12) -0.0011(11)
C6 0.0458(14) 0.0388(13) 0.0363(13) 0.0130(11) 0.0114(12) 0.0118(12)
C7 0.0416(14) 0.0490(14) 0.0306(12) 0.0039(11) -0.0004(11) -0.0017(13)
C8 0.0272(12) 0.0374(12) 0.0343(12) 0.0054(10) 0.0008(11) -0.0022(10)
C9 0.0202(10) 0.0281(11) 0.0206(10) 0.0006(8) -0.0027(9) 0.0034(9)
C10 0.0340(13) 0.0357(13) 0.0289(12) -0.0004(10) 0.0048(10) -0.0001(10)
C11 0.0489(16) 0.0451(14) 0.0289(12) -0.0094(11) 0.0081(12) 0.0062(13)
C12 0.0450(14) 0.0325(13) 0.0404(13) -0.0101(11) -0.0044(12) 0.0020(13)
C13 0.0375(13) 0.0297(12) 0.0497(14) -0.0091(10) 0.0031(13) -0.0057(11)
C14 0.0290(12) 0.0360(12) 0.0354(12) -0.0041(10) 0.0077(10) 0.0002(11)
C15 0.0181(11) 0.0212(11) 0.0235(10) -0.0022(8) -0.0004(9) -0.0014(9)
C16 0.0177(10) 0.0229(10) 0.0221(10) -0.0036(8) 0.0027(9) 0.0027(9)
C17 0.0233(11) 0.0293(11) 0.0262(11) -0.0021(9) -0.0011(10) -0.0013(10)
C18 0.0269(11) 0.0289(12) 0.0272(12) 0.0033(9) 0.0042(10) -0.0036(10)
C19 0.0280(11) 0.0239(11) 0.0185(10) -0.0005(9) 0.0015(9) 0.0045(10)
C20 0.0236(11) 0.0311(11) 0.0245(11) -0.0033(9) -0.0046(9) -0.0007(11)
C21 0.0200(11) 0.0302(11) 0.0253(11) -0.0018(9) 0.0008(9) -0.0032(11)
N1 0.0270(10) 0.0316(10) 0.0421(10) -0.0090(8) 0.0059(9) 0.0008(9)
N2 0.0469(13) 0.0319(11) 0.0385(11) -0.0078(8) 0.0054(11) -0.0079(10)
N3 0.0640(16) 0.0590(14) 0.0871(17) -0.0378(13) 0.0365(14) -0.0152(13)
N4 0.0138(10) 0.0389(11) 0.0206(9) -0.0018(7) 0.0039(8) -0.0018(9)
N5 0.0411(11) 0.0270(10) 0.0244(10) 0.0014(8) 0.0007(9) 0.0029(9)
O1 0.0174(8) 0.0423(8) 0.0253(7) -0.0002(6) 0.0017(6) -0.0025(7)
O2 0.0420(9) 0.0507(9) 0.0258(7) 0.0017(7) -0.0086(8) -0.0006(8)
O3 0.0570(11) 0.0403(9) 0.0317(8) 0.0076(7) 0.0050(8) -0.0158(8)

loop_
_atom_type_symbol
_atom_type_description
_atom_type_scat_dispersion_real
_atom_type_scat_dispersion_imag
_atom_type_scat_source
C C 0.0033 0.0016 'International Tables Vol C Tables 4.2.6.8 and 6.1.1.4'
H H 0 0 'International Tables Vol C Tables 4.2.6.8 and 6.1.1.4'
N N 0.0061 0.0033 'International Tables Vol C Tables 4.2.6.8 and 6.1.1.4'
O O 0.0106 0.006 'International Tables Vol C Tables 4.2.6.8 and 6.1.1.4'

loop_
_geom_angle_atom_site_label_1
_geom_angle_atom_site_label_2
_geom_angle_atom_site_label_3
_geom_angle
N4 C1 C9 112.02(14)
N4 C1 C2 111.44(14)
C9 C1 C2 110.98(13)
N4 C1 H1 107.4
C9 C1 H1 107.4
C2 C1 H1 107.4
N1 C2 C3 109.30(15)
N1 C2 C1 108.94(14)
C3 C2 C1 110.28(14)
N1 C2 H2 109.4
C3 C2 H2 109.4
C1 C2 H2 109.4
C8 C3 C4 118.38(18)
C8 C3 C2 121.10(17)
C4 C3 C2 120.48(17)
C3 C4 C5 120.8(2)
C3 C4 H4 119.6
C5 C4 H4 119.6
C6 C5 C4 120.0(2)
C6 C5 H5 120
C4 C5 H5 120
C7 C6 C5 119.92(19)
C7 C6 H6 120
C5 C6 H6 120
C6 C7 C8 120.0(2)
C6 C7 H7 120
C8 C7 H7 120
C3 C8 C7 120.90(19)
C3 C8 H8 119.6
C7 C8 H8 119.6
C10 C9 C14 118.41(17)
C10 C9 C1 120.34(17)
C14 C9 C1 121.25(16)
C9 C10 C11 120.5(2)
C9 C10 H10 119.8
C11 C10 H10 119.8
C12 C11 C10 120.4(2)
C12 C11 H11 119.8
C10 C11 H11 119.8
C11 C12 C13 119.43(19)
C11 C12 H12 120.3
C13 C12 H12 120.3
C12 C13 C14 120.6(2)
C12 C13 H13 119.7
C14 C13 H13 119.7
C13 C14 C9 120.72(19)
C13 C14 H14 119.6
C9 C14 H14 119.6
O1 C15 N4 122.87(16)
O1 C15 C16 119.90(16)
N4 C15 C16 117.23(16)
C17 C16 C21 119.44(16)
C17 C16 C15 122.29(16)
C21 C16 C15 118.13(16)
C18 C17 C16 120.51(17)
C18 C17 H17 119.7
C16 C17 H17 119.7
C19 C18 C17 118.24(18)
C19 C18 H18 120.9
C17 C18 H18 120.9
C20 C19 C18 123.08(16)
C20 C19 N5 118.93(17)
C18 C19 N5 117.97(18)
C19 C20 C21 117.98(17)
C19 C20 H20 121
C21 C20 H20 121
C20 C21 C16 120.72(17)
C20 C21 H21 119.6
C16 C21 H21 119.6
N2 N1 C2 115.10(16)
N3 N2 N1 172.1(2)
C15 N4 C1 122.58(17)
C15 N4 H1N4 119.8(13)
C1 N4 H1N4 117.6(13)
O2 N5 O3 123.88(16)
O2 N5 C19 118.24(17)
O3 N5 C19 117.88(17)

loop_
_geom_bond_atom_site_label_1
_geom_bond_atom_site_label_2
_geom_bond_distance
C1 N4 1.455(2)
C1 C9 1.522(2)
C1 C2 1.549(2)
C1 H1 1
C2 N1 1.491(2)
C2 C3 1.516(2)
C2 H2 1
C3 C8 1.382(2)
C3 C4 1.385(3)
C4 C5 1.388(3)
C4 H4 0.95
C5 C6 1.376(3)
C5 H5 0.95
C6 C7 1.371(3)
C6 H6 0.95
C7 C8 1.389(3)
C7 H7 0.95
C8 H8 0.95
C9 C10 1.386(2)
C9 C14 1.387(2)
C10 C11 1.389(3)
C10 H10 0.95
C11 C12 1.374(3)
C11 H11 0.95
C12 C13 1.374(3)
C12 H12 0.95
C13 C14 1.379(3)
C13 H13 0.95
C14 H14 0.95
C15 O1 1.239(2)
C15 N4 1.331(2)
C15 C16 1.492(2)
C16 C17 1.391(2)
C16 C21 1.395(2)
C17 C18 1.383(2)
C17 H17 0.95
C18 C19 1.379(2)
C18 H18 0.95
C19 C20 1.377(3)
C19 N5 1.476(2)
C20 C21 1.384(2)
C20 H20 0.95
C21 H21 0.95
N1 N2 1.234(2)
N2 N3 1.133(2)
N4 H1N4 0.783(19)
N5 O2 1.228(2)
N5 O3 1.2278(19)

loop_
_geom_hbond_atom_site_label_D
_geom_hbond_atom_site_label_H
_geom_hbond_atom_site_label_A
_geom_hbond_distance_DH
_geom_hbond_distance_HA
_geom_hbond_distance_DA
_geom_hbond_angle_DHA
_geom_hbond_site_symmetry_A
N4 H1N4 O1 0.783(19) 2.19(2) 2.912(2) 154.2(17) 1_455

loop_
_geom_torsion_atom_site_label_1
_geom_torsion_atom_site_label_2
_geom_torsion_atom_site_label_3
_geom_torsion_atom_site_label_4
_geom_torsion
N4 C1 C2 N1 44.2(2)
C9 C1 C2 N1 169.78(14)
N4 C1 C2 C3 164.15(15)
C9 C1 C2 C3 -70.26(18)
N1 C2 C3 C8 -140.37(18)
C1 C2 C3 C8 99.9(2)
N1 C2 C3 C4 41.9(2)
C1 C2 C3 C4 -77.9(2)
C8 C3 C4 C5 0.5(3)
C2 C3 C4 C5 178.30(17)
C3 C4 C5 C6 0.2(3)
C4 C5 C6 C7 -0.4(3)
C5 C6 C7 C8 -0.1(3)
C4 C3 C8 C7 -0.9(3)
C2 C3 C8 C7 -178.71(17)
C6 C7 C8 C3 0.7(3)
N4 C1 C9 C10 -137.44(18)
C2 C1 C9 C10 97.3(2)
N4 C1 C9 C14 43.4(2)
C2 C1 C9 C14 -81.85(19)
C14 C9 C10 C11 -0.1(3)
C1 C9 C10 C11 -179.31(17)
C9 C10 C11 C12 -0.2(3)
C10 C11 C12 C13 -0.1(3)
C11 C12 C13 C14 0.8(3)
C12 C13 C14 C9 -1.2(3)
C10 C9 C14 C13 0.8(3)
C1 C9 C14 C13 -179.98(18)
O1 C15 C16 C17 -146.16(18)
N4 C15 C16 C17 33.4(3)
O1 C15 C16 C21 29.6(2)
N4 C15 C16 C21 -150.89(17)
C21 C16 C17 C18 -0.7(3)
C15 C16 C17 C18 174.99(17)
C16 C17 C18 C19 0.4(3)
C17 C18 C19 C20 0.5(3)
C17 C18 C19 N5 -178.07(15)
C18 C19 C20 C21 -1.1(3)
N5 C19 C20 C21 177.45(16)
C19 C20 C21 C16 0.8(3)
C17 C16 C21 C20 0.1(3)
C15 C16 C21 C20 -175.80(17)
C3 C2 N1 N2 120.99(18)
C1 C2 N1 N2 -118.45(18)
C2 N1 N2 N3 -169.7(16)
O1 C15 N4 C1 3.5(3)
C16 C15 N4 C1 -176.03(15)
C9 C1 N4 C15 107.2(2)
C2 C1 N4 C15 -127.82(18)
C20 C19 N5 O2 -7.3(2)
C18 C19 N5 O2 171.30(16)
C20 C19 N5 O3 173.14(16)
C18 C19 N5 O3 -8.3(2)
